data_1542777
loop_
_publ_author_name
'Wright, James S.'
'Vit\'orica-Yrez\'abal, I\~nigo J.'
'Adams, Harry'
'Thompson, Stephen P.'
'Hill, Adrian H.'
'Brammer, Lee'

_publ_section_title
;
 Solvent-vapour-assisted pathways and the role of pre-organization in
 solid-state transformations of coordination polymers
;
_journal_issue 2
_journal_name_full IUCrJ
_journal_page_first 188
_journal_page_last 197
_journal_paper_doi 10.1107/S2052252515000147
_journal_volume 2
_journal_year 2015
_chemical_formula_moiety 'C20 H8 Ag2 F14 N2 O4'
_chemical_formula_sum 'C20 H8 Ag2 F14 N2 O4'
_chemical_formula_weight 822.02
_chemical_name_systematic
;
 ?
;
_space_group_crystal_system triclinic
_space_group_IT_number 2
_space_group_name_Hall '-P 1'
_space_group_name_H-M_alt 'P -1'
_symmetry_space_group_name_Hall '-P 1'
_symmetry_space_group_name_H-M 'P -1'
_atom_sites_solution_hydrogens geom
_atom_sites_solution_primary direct
_audit_creation_date 2014-12-17
_audit_creation_method
;
Olex2 1.2
(compiled 2014.09.19 svn.r3010 for OlexSys, GUI svn.r4874)
;
_cell_angle_alpha 71.569(4)
_cell_angle_beta 76.089(4)
_cell_angle_gamma 62.229(4)
_cell_formula_units_Z 2
_cell_length_a 10.782(3)
_cell_length_b 11.006(4)
_cell_length_c 12.540(4)
_cell_measurement_reflns_used 2619
_cell_measurement_temperature 173(2)
_cell_measurement_theta_max 21.865
_cell_measurement_theta_min 2.239
_cell_volume 1241.4(7)
_computing_cell_refinement 'SAINT v7.60A (Bruker, 2009)'
_computing_data_reduction 'SAINT v7.60A (Bruker, 2009)'
_computing_molecular_graphics 'Olex2 (Dolomanov et al., 2009)'
_computing_publication_material 'Olex2 (Dolomanov et al., 2009)'
_computing_structure_refinement 'XL (Sheldrick, 2008)'
_computing_structure_solution 'ShelXS (Sheldrick, 2008)'
_diffrn_ambient_temperature 173.15
_diffrn_measured_fraction_theta_full 0.872
_diffrn_measured_fraction_theta_max 0.968
_diffrn_measurement_device_type 'Bruker APEX-II CCD'
_diffrn_measurement_method '\f and \w scans'
_diffrn_radiation_monochromator graphite
_diffrn_radiation_type MoK\a
_diffrn_radiation_wavelength 0.71073
_diffrn_reflns_av_R_equivalents 0.0357
_diffrn_reflns_av_unetI/netI 0.0519
_diffrn_reflns_laue_measured_fraction_full 0.872
_diffrn_reflns_laue_measured_fraction_max 0.968
_diffrn_reflns_limit_h_max 9
_diffrn_reflns_limit_h_min -12
_diffrn_reflns_limit_k_max 12
_diffrn_reflns_limit_k_min -12
_diffrn_reflns_limit_l_max 14
_diffrn_reflns_limit_l_min -14
_diffrn_reflns_number 9058
_diffrn_reflns_point_group_measured_fraction_full 0.872
_diffrn_reflns_point_group_measured_fraction_max 0.968
_diffrn_reflns_theta_full 25.242
_diffrn_reflns_theta_max 24.317
_diffrn_reflns_theta_min 1.722
_diffrn_standards_number 0
_exptl_absorpt_coefficient_mu 1.715
_exptl_absorpt_correction_T_max 0.7449
_exptl_absorpt_correction_T_min 0.4323
_exptl_absorpt_correction_type multi-scan
_exptl_absorpt_process_details
;
SADABS-2008/1 (Bruker,2008) was used for absorption correction.
wR2(int) was 0.1443 before and 0.0437 after correction.
The Ratio of minimum to maximum transmission is 0.5803.
The \l/2 correction factor is 0.0015.
;
_exptl_crystal_colour yellow
_exptl_crystal_colour_primary yellow
_exptl_crystal_density_diffrn 2.199
_exptl_crystal_description plate
_exptl_crystal_F_000 788
_refine_diff_density_max 1.723
_refine_diff_density_min -1.054
_refine_diff_density_rms 0.176
_refine_ls_extinction_method none
_refine_ls_goodness_of_fit_ref 1.051
_refine_ls_hydrogen_treatment constr
_refine_ls_matrix_type full
_refine_ls_number_parameters 315
_refine_ls_number_reflns 3916
_refine_ls_number_restraints 48
_refine_ls_restrained_S_all 1.044
_refine_ls_R_factor_all 0.1211
_refine_ls_R_factor_gt 0.0804
_refine_ls_shift/su_max 0.000
_refine_ls_shift/su_mean 0.000
_refine_ls_structure_factor_coef Fsqd
_refine_ls_weighting_details 'w=1/[\s^2^(Fo^2^)+(0.1469P)^2^+9.2164P] where P=(Fo^2^+2Fc^2^)/3'
_refine_ls_weighting_scheme calc
_refine_ls_wR_factor_gt 0.2224
_refine_ls_wR_factor_ref 0.2720
_reflns_Friedel_coverage 0.000
_reflns_number_gt 2491
_reflns_number_total 3916
_reflns_threshold_expression 'I > 2\s(I)'
_cod_data_source_file bi5040.cif
_cod_data_source_block 2b
_cod_original_cell_volume 1241.5(7)
_cod_database_code 1542777
_publcif_datablock.id {de7d9a79-ff08-4f1f-8843-3f4e2c7603b7}

_shelxl_version_number 2013-4
_shelx_space_group_comment
;
The symmetry employed for this shelxl refinement is uniquely defined
by the following loop, which should always be used as a source of
symmetry information in preference to the above space-group names.
They are only intended as comments.
;
_olex2_refinement_description
;
1. Fixed Uiso
 At 1.2 times of:
  All C(H) groups
2. Restrained distances
 C001-C002
 1.54 with sigma of 0.001
 C002-C003
 1.54 with sigma of 0.001
 C002-F001
 1.35 with sigma of 0.001
 C002-F002
 1.35 with sigma of 0.001
 C003-F003
 1.35 with sigma of 0.001
 C003-F004
 1.35 with sigma of 0.001
 F001-F002
 2.16 with sigma of 0.001
 F003-F004
 2.16 with sigma of 0.001
 C005-C006
 1.54 with sigma of 0.001
 C006-C007
 1.54 with sigma of 0.001
 C007-C008
 1.54 with sigma of 0.001
 C005-C009
 1.54 with sigma of 0.001
 C009-C010
 1.54 with sigma of 0.001
 C010-C011
 1.54 with sigma of 0.001
 C006-F008
 1.35 with sigma of 0.001
 C006-F009
 1.35 with sigma of 0.001
 C007-F010
 1.35 with sigma of 0.001
 C007-F011
 1.35 with sigma of 0.001
 C008-F012
 1.35 with sigma of 0.001
 C008-F013
 1.35 with sigma of 0.001
 C008-F014
 1.35 with sigma of 0.001
 C009-F015
 1.35 with sigma of 0.001
 C009-F016
 1.35 with sigma of 0.001
 C010-F017
 1.35 with sigma of 0.001
 C010-F018
 1.35 with sigma of 0.001
 C011-F019
 1.35 with sigma of 0.001
 C011-F020
 1.35 with sigma of 0.001
 C011-F021
 1.35 with sigma of 0.001
 F015-F016
 2.16 with sigma of 0.001
 F017-F018
 2.16 with sigma of 0.001
 F019-F020
 2.16 with sigma of 0.001
 F020-F021
 2.16 with sigma of 0.001
 F008-F009
 2.16 with sigma of 0.001
 F010-F011
 2.16 with sigma of 0.001
 F012-F013
 2.16 with sigma of 0.001
 F013-F014
 2.16 with sigma of 0.001
 C006-C008
 2.6 with sigma of 0.001
 C009-C011
 2.6 with sigma of 0.001
 C003-C004
 1.54 with sigma of 0.001
 C004-F005
 1.35 with sigma of 0.001
 C004-F006
 1.35 with sigma of 0.001
 C004-F007
 1.35 with sigma of 0.001
 F005-F006
 2.16 with sigma of 0.001
 F006-F007
 2.16 with sigma of 0.001
 C002-C004
 2.6 with sigma of 0.001
3. Uiso/Uaniso restraints and constraints
F006 \\sim C004 \\sim F007 \\sim F005: within 1.7A with sigma of 0.04 and sigma
for terminal atoms of 0.08
4. Others
 Sof(C009)=Sof(F015)=Sof(F016)=Sof(C010)=Sof(F017)=Sof(F018)=Sof(C011)=
 Sof(F019)=Sof(F020)=Sof(F021)=1-FVAR(1)
 Sof(C006)=Sof(F008)=Sof(F009)=Sof(C007)=Sof(F010)=Sof(F011)=Sof(C008)=
 Sof(F012)=Sof(F013)=Sof(F014)=FVAR(1)
5.a Aromatic/amide H refined with riding coordinates:
 C012(H012), C013(H013), C016(H016), C017(H017), C018(H018), C019(H019),
 C022(H022), C023(H023)
;
_olex2_computing_structure_solution_long 'ShelXS (Sheldrick, 2008)'
_olex2_submission_special_instructions 'No special instructions were received'

loop_
_space_group_symop_operation_xyz
'x, y, z'
'-x, -y, -z'

loop_
_atom_site_label
_atom_site_type_symbol
_atom_site_fract_x
_atom_site_fract_y
_atom_site_fract_z
_atom_site_U_iso_or_equiv
_atom_site_adp_type
_atom_site_occupancy
_atom_site_site_symmetry_order
_atom_site_calc_flag
_atom_site_refinement_flags_posn
_atom_site_refinement_flags_occupancy
_atom_site_disorder_assembly
_atom_site_disorder_group
Ag01 Ag 0.58225(12) 0.83936(11) 0.44475(10) 0.0713(5) Uani 1 1 d . . . .
Ag02 Ag 0.80940(11) 0.55737(11) 0.55225(10) 0.0692(4) Uani 1 1 d . . . .
O001 O 0.7544(12) 0.7021(12) 0.6690(10) 0.096(4) Uani 1 1 d . . . .
O002 O 0.5736(11) 0.9003(10) 0.6089(9) 0.081(3) Uani 1 1 d . . . .
C001 C 0.6590(16) 0.8195(15) 0.6746(9) 0.068(4) Uiso 1 1 d D . . .
C002 C 0.6331(11) 0.8577(11) 0.7885(8) 0.100(5) Uiso 1 1 d D . . .
F001 F 0.5656(13) 0.9991(11) 0.7767(13) 0.162(5) Uiso 1 1 d D . . .
F002 F 0.7605(12) 0.8170(14) 0.8201(14) 0.184(6) Uiso 1 1 d D . . .
C003 C 0.5340(13) 0.7913(12) 0.8635(11) 0.25(2) Uiso 1 1 d D . . .
F003 F 0.6040(14) 0.6517(14) 0.9081(15) 0.201(7) Uiso 1 1 d D . . .
F004 F 0.4164(11) 0.8078(12) 0.8294(11) 0.142(4) Uiso 1 1 d D . . .
C004 C 0.4832(11) 0.8217(12) 0.9820(10) 0.39(3) Uiso 1 1 d D . . .
F005 F 0.4111(18) 0.7423(17) 1.034(2) 0.306(13) Uiso 1 1 d D . . .
F006 F 0.3872(17) 0.9512(15) 0.936(2) 0.346(16) Uiso 1 1 d D . . .
F007 F 0.5936(14) 0.8401(18) 0.9950(17) 0.221(8) Uiso 1 1 d D . . .
O003 O 0.9472(10) 0.6184(10) 0.3905(8) 0.069(3) Uani 1 1 d . . . .
O004 O 0.7860(12) 0.8378(11) 0.3320(9) 0.086(3) Uani 1 1 d . . . .
C005 C 0.9043(14) 0.7333(15) 0.3255(8) 0.066(4) Uani 1 1 d D . . .
C006 C 0.9858(13) 0.7746(13) 0.2118(7) 0.079(14) Uiso 0.469(17) 1 d D P A 1
F008 F 1.1150(15) 0.744(2) 0.2341(16) 0.098(7) Uiso 0.469(17) 1 d D P A 1
F009 F 0.9308(18) 0.9125(13) 0.1574(16) 0.085(6) Uiso 0.469(17) 1 d D P A 1
C007 C 0.9895(14) 0.6937(12) 0.1300(9) 0.057(10) Uiso 0.469(17) 1 d D P A 1
F010 F 0.8594(13) 0.708(2) 0.1254(17) 0.084(6) Uiso 0.469(17) 1 d D P A 1
F011 F 1.0688(19) 0.5539(15) 0.166(3) 0.145(11) Uiso 0.469(17) 1 d D P A 1
C008 C 1.0558(17) 0.7335(14) 0.0085(7) 0.10(2) Uiso 0.469(17) 1 d D P A 1
F012 F 1.098(2) 0.8386(18) -0.0206(19) 0.145(11) Uiso 0.469(17) 1 d D P A 1
F013 F 1.010(2) 0.738(2) -0.0845(14) 0.214(18) Uiso 0.469(17) 1 d D P A 1
F014 F 1.1857(18) 0.626(3) 0.0155(19) 0.150(12) Uiso 0.469(17) 1 d D P A 1
C009 C 1.0038(11) 0.7492(14) 0.2164(7) 0.063(10) Uiso 0.531(17) 1 d D P A 2
F015 F 1.1404(13) 0.6626(15) 0.2312(14) 0.088(5) Uiso 0.531(17) 1 d D P A 2
F016 F 0.9949(19) 0.8820(12) 0.1823(19) 0.114(7) Uiso 0.531(17) 1 d D P A 2
C010 C 0.9708(13) 0.7048(15) 0.1256(10) 0.17(3) Uiso 0.531(17) 1 d D P A 2
F017 F 0.993(2) 0.5676(14) 0.161(2) 0.131(8) Uiso 0.531(17) 1 d D P A 2
F018 F 0.8370(15) 0.7781(19) 0.099(2) 0.124(8) Uiso 0.531(17) 1 d D P A 2
C011 C 1.0486(15) 0.7338(13) 0.0069(7) 0.21(5) Uiso 0.531(17) 1 d D P A 2
F019 F 1.1743(14) 0.734(2) 0.004(2) 0.141(9) Uiso 0.531(17) 1 d D P A 2
F020 F 0.9651(16) 0.8653(12) -0.0471(17) 0.136(9) Uiso 0.531(17) 1 d D P A 2
F021 F 1.0522(19) 0.6448(13) -0.0484(13) 0.104(7) Uiso 0.531(17) 1 d D P A 2
N001 N 0.7051(11) 0.4115(11) 0.5664(9) 0.058(3) Uani 1 1 d . . . .
C012 C 0.4122(17) 0.5343(18) 0.7763(14) 0.084(5) Uani 1 1 d . . . .
H012 H 0.3809 0.5926 0.8280 0.101 Uiso 1 1 calc R . . .
C013 C 0.5275(18) 0.5208(16) 0.7066(13) 0.078(4) Uani 1 1 d . . . .
H013 H 0.5743 0.5768 0.7038 0.094 Uiso 1 1 calc R . . .
C014 C 0.5841(15) 0.4262(14) 0.6358(11) 0.058(3) Uani 1 1 d . . . .
C015 C 0.7568(14) 0.3172(14) 0.5026(12) 0.062(3) Uani 1 1 d . . . .
C016 C 0.8873(17) 0.2892(18) 0.4344(15) 0.084(5) Uani 1 1 d . . . .
H016 H 0.9391 0.3404 0.4314 0.101 Uiso 1 1 calc R . . .
C017 C 0.939(2) 0.193(2) 0.3744(19) 0.114(7) Uani 1 1 d . . . .
H017 H 1.0285 0.1731 0.3311 0.137 Uiso 1 1 calc R . . .
N002 N 0.4424(12) 0.7423(12) 0.4320(9) 0.062(3) Uani 1 1 d . . . .
C018 C 0.140(2) 0.882(2) 0.6255(18) 0.105(6) Uani 1 1 d . . . .
H018 H 0.1033 0.9490 0.6707 0.126 Uiso 1 1 calc R . . .
C019 C 0.2628(18) 0.8596(17) 0.5632(16) 0.087(5) Uani 1 1 d . . . .
H019 H 0.3143 0.9092 0.5650 0.104 Uiso 1 1 calc R . . .
C020 C 0.3183(15) 0.7629(15) 0.4942(12) 0.069(4) Uani 1 1 d . . . .
C021 C 0.4894(14) 0.6498(13) 0.3644(12) 0.062(3) Uani 1 1 d . . . .
C022 C 0.6171(16) 0.6296(16) 0.2920(12) 0.070(4) Uani 1 1 d . . . .
H022 H 0.6678 0.6813 0.2908 0.085 Uiso 1 1 calc R . . .
C023 C 0.6667(19) 0.5406(17) 0.2264(14) 0.086(5) Uani 1 1 d . . . .
H023 H 0.7544 0.5256 0.1807 0.103 Uiso 1 1 calc R . . .

loop_
_atom_site_aniso_label
_atom_site_aniso_U_11
_atom_site_aniso_U_22
_atom_site_aniso_U_33
_atom_site_aniso_U_23
_atom_site_aniso_U_13
_atom_site_aniso_U_12
Ag01 0.0666(8) 0.0676(7) 0.0905(9) -0.0392(6) -0.0080(6) -0.0246(6)
Ag02 0.0598(7) 0.0678(7) 0.0826(8) -0.0243(6) 0.0046(5) -0.0308(5)
O001 0.091(8) 0.091(8) 0.098(8) -0.047(7) -0.020(6) -0.011(6)
O002 0.087(7) 0.070(6) 0.081(7) -0.035(5) -0.017(6) -0.014(5)
O003 0.061(6) 0.065(6) 0.068(6) -0.008(5) 0.007(5) -0.026(5)
O004 0.077(7) 0.074(7) 0.086(7) -0.018(6) 0.003(6) -0.022(6)
C005 0.073(10) 0.069(9) 0.062(8) -0.027(7) 0.008(7) -0.035(8)
N001 0.059(7) 0.059(6) 0.062(6) -0.026(5) -0.003(5) -0.023(5)
C012 0.082(11) 0.105(12) 0.091(11) -0.065(10) 0.030(9) -0.053(9)
C013 0.096(12) 0.081(10) 0.081(10) -0.043(8) 0.016(9) -0.054(9)
C014 0.068(9) 0.066(8) 0.056(7) -0.024(6) 0.005(6) -0.041(7)
C015 0.052(8) 0.073(8) 0.076(9) -0.034(7) 0.002(6) -0.033(7)
C016 0.064(9) 0.093(11) 0.101(12) -0.053(10) 0.021(8) -0.033(8)
C017 0.086(13) 0.132(16) 0.149(18) -0.094(15) 0.044(12) -0.053(12)
N002 0.064(7) 0.072(7) 0.059(6) -0.027(6) -0.002(5) -0.030(6)
C018 0.094(13) 0.096(13) 0.136(16) -0.072(12) 0.032(12) -0.041(11)
C019 0.076(11) 0.085(10) 0.116(13) -0.068(10) 0.017(9) -0.032(8)
C020 0.065(9) 0.063(8) 0.075(9) -0.031(7) 0.003(7) -0.019(7)
C021 0.054(8) 0.057(7) 0.075(9) -0.020(7) -0.005(7) -0.023(6)
C022 0.073(10) 0.089(10) 0.073(9) -0.045(8) 0.021(7) -0.051(8)
C023 0.096(12) 0.082(10) 0.096(11) -0.043(9) 0.029(9) -0.055(9)

loop_
_atom_type_symbol
_atom_type_description
_atom_type_scat_dispersion_real
_atom_type_scat_dispersion_imag
_atom_type_scat_source
C C 0.0033 0.0016 'International Tables Vol C Tables 4.2.6.8 and 6.1.1.4'
H H 0.0000 0.0000 'International Tables Vol C Tables 4.2.6.8 and 6.1.1.4'
Ag Ag -0.8971 1.1015 'International Tables Vol C Tables 4.2.6.8 and 6.1.1.4'
F F 0.0171 0.0103 'International Tables Vol C Tables 4.2.6.8 and 6.1.1.4'
N N 0.0061 0.0033 'International Tables Vol C Tables 4.2.6.8 and 6.1.1.4'
O O 0.0106 0.0060 'International Tables Vol C Tables 4.2.6.8 and 6.1.1.4'

loop_
_geom_angle_atom_site_label_1
_geom_angle_atom_site_label_2
_geom_angle_atom_site_label_3
_geom_angle
_geom_angle_site_symmetry_1
_geom_angle_site_symmetry_3
O002 Ag01 Ag02 83.4(2) . .
O002 Ag01 Ag02 161.5(2) 2_676 .
O002 Ag01 O002 80.7(4) . 2_676
O004 Ag01 Ag02 76.9(3) . .
O004 Ag01 O002 99.0(4) . 2_676
O004 Ag01 O002 107.7(4) . .
N002 Ag01 Ag02 94.2(3) . .
N002 Ag01 O002 122.0(4) . .
N002 Ag01 O002 102.2(4) . 2_676
N002 Ag01 O004 128.2(4) . .
O001 Ag02 Ag01 74.7(3) . .
O001 Ag02 O003 109.4(4) . .
O001 Ag02 O003 98.1(4) . 2_766
O001 Ag02 N001 126.2(4) . .
O003 Ag02 Ag01 157.2(2) 2_766 .
O003 Ag02 Ag01 81.9(2) . .
O003 Ag02 O003 80.3(3) . 2_766
N001 Ag02 Ag01 99.4(3) . .
N001 Ag02 O003 122.8(4) . .
N001 Ag02 O003 102.1(3) . 2_766
C001 O001 Ag02 132.8(9) . .
Ag01 O002 Ag01 99.3(4) . 2_676
C001 O002 Ag01 119.3(8) . .
C001 O002 Ag01 138.4(9) . 2_676
O001 C001 C002 114.8(12) . .
O002 C001 O001 128.7(11) . .
O002 C001 C002 115.9(12) . .
F001 C002 C001 111.0(11) . .
F001 C002 C003 108.3(9) . .
F002 C002 C001 107.3(11) . .
F002 C002 F001 106.28(11) . .
F002 C002 C003 119.6(11) . .
C003 C002 C001 104.3(9) . .
F003 C003 C002 112.4(12) . .
F003 C003 F004 106.28(11) . .
F003 C003 C004 91.5(12) . .
F004 C003 C002 123.2(11) . .
F004 C003 C004 103.4(12) . .
C004 C003 C002 115.19(11) . .
F005 C004 C003 103.7(16) . .
F005 C004 F007 140.3(13) . .
F006 C004 C003 89.6(15) . .
F006 C004 F005 106.26(12) . .
F006 C004 F007 106.29(11) . .
F007 C004 C003 98.5(10) . .
Ag02 O003 Ag02 99.7(3) . 2_766
C005 O003 Ag02 132.9(8) . 2_766
C005 O003 Ag02 122.2(7) . .
C005 O004 Ag01 127.9(8) . .
O003 C005 O004 128.7(8) . .
O003 C005 C006 124.3(11) . .
O003 C005 C009 114.9(11) . .
O004 C005 C006 106.9(11) . .
O004 C005 C009 116.2(11) . .
C005 C006 C007 108.6(8) . .
F008 C006 C005 106.9(12) . .
F008 C006 C007 113.5(13) . .
F009 C006 C005 116.1(13) . .
F009 C006 F008 106.26(11) . .
F009 C006 C007 105.7(11) . .
F010 C007 C006 111.5(13) . .
F010 C007 F011 106.26(11) . .
F010 C007 C008 108.5(13) . .
F011 C007 C006 110.5(16) . .
F011 C007 C008 104.4(16) . .
C008 C007 C006 115.17(11) . .
F012 C008 C007 119.7(11) . .
F012 C008 F014 96.6(19) . .
F013 C008 C007 123.8(13) . .
F013 C008 F012 106.29(11) . .
F013 C008 F014 106.28(11) . .
F014 C008 C007 99.0(14) . .
F015 C009 C005 112.3(12) . .
F015 C009 F016 106.24(11) . .
F015 C009 C010 105.4(11) . .
F016 C009 C005 110.4(13) . .
F016 C009 C010 113.0(12) . .
C010 C009 C005 109.4(9) . .
F017 C010 C009 109.9(14) . .
F017 C010 C011 110.9(15) . .
F018 C010 C009 115.1(15) . .
F018 C010 F017 106.26(11) . .
F018 C010 C011 98.7(14) . .
C011 C010 C009 115.17(11) . .
F019 C011 C010 115.4(11) . .
F019 C011 F021 114.8(16) . .
F020 C011 C010 106.3(14) . .
F020 C011 F019 106.27(11) . .
F020 C011 F021 106.27(11) . .
F021 C011 C010 107.1(12) . .
C014 N001 Ag02 119.5(8) . .
C015 N001 Ag02 121.5(9) . .
C015 N001 C014 118.9(11) . .
C013 C012 C023 119.3(13) . 2_666
C012 C013 C014 122.1(14) . .
N001 C014 C013 121.1(12) . .
N001 C014 C021 120.2(11) . 2_666
C021 C014 C013 118.7(13) 2_666 .
N001 C015 C016 122.0(13) . .
N001 C015 C020 120.1(12) . 2_666
C016 C015 C020 117.9(13) . 2_666
C017 C016 C015 121.2(17) . .
C016 C017 C018 120.3(16) . 2_666
C020 N002 Ag01 123.0(9) . .
C020 N002 C021 116.9(12) . .
C021 N002 Ag01 119.9(9) . .
C019 C018 C017 120.8(16) . 2_666
C018 C019 C020 120.8(17) . .
N002 C020 C015 121.4(12) . 2_666
N002 C020 C019 119.5(15) . .
C019 C020 C015 118.9(14) . 2_666
C014 C021 C022 118.5(12) 2_666 .
N002 C021 C014 122.2(12) . 2_666
N002 C021 C022 119.3(12) . .
C023 C022 C021 121.2(14) . .
C022 C023 C012 120.0(14) . 2_666

loop_
_geom_bond_atom_site_label_1
_geom_bond_atom_site_label_2
_geom_bond_distance
_geom_bond_site_symmetry_2
Ag01 Ag02 3.0506(17) .
Ag01 O002 2.328(10) .
Ag01 O002 2.515(10) 2_676
Ag01 O004 2.304(11) .
Ag01 N002 2.272(11) .
Ag02 O001 2.283(11) .
Ag02 O003 2.538(10) 2_766
Ag02 O003 2.322(9) .
Ag02 N001 2.297(11) .
O001 C001 1.232(17) .
O002 Ag01 2.515(10) 2_676
O002 C001 1.206(16) .
C001 C002 1.5400(11) .
C002 F001 1.3500(11) .
C002 F002 1.3499(11) .
C002 C003 1.5399(11) .
C003 F003 1.3499(11) .
C003 F004 1.3500(11) .
C003 C004 1.5398(11) .
C004 F005 1.3499(11) .
C004 F006 1.3499(11) .
C004 F007 1.3499(11) .
O003 Ag02 2.538(10) 2_766
O003 C005 1.210(15) .
O004 C005 1.264(16) .
C005 C006 1.5399(11) .
C005 C009 1.5401(11) .
C006 F008 1.3500(11) .
C006 F009 1.3499(11) .
C006 C007 1.5399(11) .
C007 F010 1.3499(11) .
C007 F011 1.3500(11) .
C007 C008 1.5398(11) .
C008 F012 1.3498(11) .
C008 F013 1.3498(11) .
C008 F014 1.3499(11) .
C009 F015 1.3501(11) .
C009 F016 1.3501(11) .
C009 C010 1.5400(11) .
C010 F017 1.3500(11) .
C010 F018 1.3500(11) .
C010 C011 1.5399(11) .
C011 F019 1.3499(11) .
C011 F020 1.3499(11) .
C011 F021 1.3499(11) .
N001 C014 1.354(16) .
N001 C015 1.342(16) .
C012 C013 1.31(2) .
C012 C023 1.45(2) 2_666
C013 C014 1.406(18) .
C014 C021 1.395(18) 2_666
C015 C016 1.41(2) .
C015 C020 1.437(19) 2_666
C016 C017 1.33(2) .
C017 C018 1.43(3) 2_666
N002 C020 1.333(17) .
N002 C021 1.368(16) .
C018 C017 1.43(3) 2_666
C018 C019 1.32(2) .
C019 C020 1.406(19) .
C020 C015 1.437(19) 2_666
C021 C014 1.395(18) 2_666
C021 C022 1.419(18) .
C022 C023 1.316(19) .
C023 C012 1.45(2) 2_666
